data_2203943
loop_
_publ_author_name
'Mehmet Akkurt'
'Sema \"Ozt\"urk'
'Nihat \,Sireci'
'Hasan K\"u\,c\"ukbay'
'Orhan B\"uy\"ukg\"ung\"or'

_publ_section_title
;
 1-(2-Morpholinoethyl)-1<i>H</i>-benzimidazole
;
_journal_issue 7
_journal_name_full 'Acta Crystallographica Section E'
_journal_page_first o1185
_journal_page_last o1187
_journal_paper_doi 10.1107/S1600536804012930
_journal_volume 60
_journal_year 2004
_chemical_formula_moiety 'C13 H17 N3 O'
_chemical_formula_sum 'C13 H17 N3 O'
_chemical_formula_weight 231.30
_chemical_name_systematic
;
1-(2-Morpholinoethhyl)benzimidazole
;
_space_group_IT_number 4
_symmetry_cell_setting monoclinic
_symmetry_space_group_name_Hall 'P 2yb'
_symmetry_space_group_name_H-M 'P 1 21 1'
_atom_sites_solution_hydrogens geom
_atom_sites_solution_primary direct
_atom_sites_solution_secondary difmap
_cell_angle_alpha 90
_cell_angle_beta 92.345(9)
_cell_angle_gamma 90
_cell_formula_units_Z 2
_cell_length_a 6.3949(7)
_cell_length_b 8.7222(7)
_cell_length_c 11.0868(12)
_cell_measurement_reflns_used 5862
_cell_measurement_temperature 293
_cell_measurement_theta_max 28.97
_cell_measurement_theta_min 2.33
_cell_volume 617.88(11)
_computing_cell_refinement X-AREA
_computing_data_collection 'X-AREA (Stoe & Cie, 2002)'
_computing_data_reduction 'X-RED32 (Stoe & Cie, 2002)'
_computing_molecular_graphics 'ORTEPIII (Farrugia, 1997)'
_computing_publication_material 'WINGX (Farrugia, 1999)'
_computing_structure_refinement 'SHELXL-97 (Sheldrick, 1997)'
_computing_structure_solution 'SHELXS-97 (Sheldrick, 1997)'
_diffrn_ambient_temperature 250
_diffrn_detector_area_resol_mean 6.67
_diffrn_measured_fraction_theta_full 0.987
_diffrn_measured_fraction_theta_max 0.987
_diffrn_measurement_device '2-circle goniometer'
_diffrn_measurement_device_type 'STOE IPDS II'
_diffrn_measurement_method 'rotation method'
_diffrn_radiation_monochromator 'plane graphite'
_diffrn_radiation_type 'Mo K\a'
_diffrn_radiation_wavelength 0.71073
_diffrn_reflns_av_R_equivalents 0.0320
_diffrn_reflns_av_sigmaI/netI 0.0405
_diffrn_reflns_limit_h_max 8
_diffrn_reflns_limit_h_min -8
_diffrn_reflns_limit_k_max 11
_diffrn_reflns_limit_k_min -11
_diffrn_reflns_limit_l_max 14
_diffrn_reflns_limit_l_min 0
_diffrn_reflns_number 5862
_diffrn_reflns_reduction_process ' ?'
_diffrn_reflns_theta_full 28.96
_diffrn_reflns_theta_max 28.96
_diffrn_reflns_theta_min 2.97
_diffrn_standards_decay_% <2
_exptl_absorpt_coefficient_mu 0.081
_exptl_absorpt_correction_T_max 0.977
_exptl_absorpt_correction_T_min 0.956
_exptl_absorpt_correction_type none
_exptl_crystal_colour colorless
_exptl_crystal_density_diffrn 1.243
_exptl_crystal_density_method 'Not Measured'
_exptl_crystal_description prism
_exptl_crystal_F_000 248
_exptl_crystal_size_max 0.56
_exptl_crystal_size_mid 0.45
_exptl_crystal_size_min 0.29
_refine_diff_density_max 0.141
_refine_diff_density_min -0.113
_refine_ls_abs_structure_details 'Flack H.D. (1983), Acta Cryst. A39, 876-881'
_refine_ls_abs_structure_Flack -10(10)
_refine_ls_extinction_coef 0.090(8)
_refine_ls_extinction_expression FC^*^=KFC[1+0.001XFC^2^\L^3^/SIN(2\Q)]^-1/4^
_refine_ls_extinction_method shelxl
_refine_ls_goodness_of_fit_ref 0.886
_refine_ls_hydrogen_treatment noref
_refine_ls_matrix_type full
_refine_ls_number_parameters 155
_refine_ls_number_reflns 1721
_refine_ls_number_restraints 1
_refine_ls_restrained_S_all 0.886
_refine_ls_R_factor_all 0.0442
_refine_ls_R_factor_gt 0.0308
_refine_ls_shift/su_max 0.000
_refine_ls_shift/su_mean 0.000
_refine_ls_structure_factor_coef Fsqd
_refine_ls_weighting_details 'calc w=1/[\s^2^(Fo^2^)+(0.0430P)^2^]         where P=(Fo^2^+2Fc^2^)/3'
_refine_ls_weighting_scheme calc
_refine_ls_wR_factor_gt 0.0715
_refine_ls_wR_factor_ref 0.0746
_reflns_number_gt 1282
_reflns_number_total 1721
_reflns_threshold_expression I>2\s(I)
_cod_data_source_file su6107.cif
_cod_data_source_block I
_cod_depositor_comments
;
The following automatic conversions were performed:
'_symmetry_cell_setting' value 'Monoclinic' changed to 'monoclinic'
according to '/home/saulius/struct/CIF-dictionaries/cif_core.dic'
dictionary named 'cif_core.dic' version 2.4.1 from 2010-06-29.

Automatic conversion script
Id: cif_fix_enum 1527 2010-12-29 10:47:43Z saulius 

The following automatic conversions were performed:

'_symmetry_cell_setting' value 'Monoclinic' changed to 'monoclinic'
according to /home/saulius/struct/CIF-dictionaries/cif_core.dic
dictionary named 'cif_core.dic' version 2.4.1 from 2010-06-29.

Automatic conversion script
Id: cif_fix_values 1715 2011-07-08 13:25:40Z adriana 
;
_cod_original_sg_symbol_H-M 'P 21'
_cod_database_code 2203943

loop_
_symmetry_equiv_pos_as_xyz
x,y,z
-x,1/2+y,-z

loop_
_atom_site_aniso_label
_atom_site_aniso_U_11
_atom_site_aniso_U_22
_atom_site_aniso_U_33
_atom_site_aniso_U_12
_atom_site_aniso_U_13
_atom_site_aniso_U_23
O1 0.0847(10) 0.0643(9) 0.0473(8) 0.0011(8) 0.0221(7) -0.0102(7)
N1 0.0449(8) 0.0693(11) 0.0466(9) 0.0100(8) 0.0046(7) 0.0010(8)
N2 0.0455(8) 0.0465(8) 0.0376(7) 0.0054(7) 0.0089(6) 0.0051(6)
N3 0.0467(7) 0.0447(8) 0.0337(7) 0.0047(6) 0.0066(6) 0.0022(6)
C1 0.0512(10) 0.0600(12) 0.0439(10) 0.0161(9) -0.0002(8) 0.0040(9)
C2 0.0423(8) 0.0377(8) 0.0353(8) -0.0016(7) 0.0049(6) -0.0027(7)
C3 0.0389(8) 0.0477(9) 0.0440(9) -0.0030(7) 0.0023(7) -0.0018(8)
C4 0.0506(10) 0.0557(10) 0.0418(9) -0.0022(9) -0.0070(8) 0.0038(9)
C5 0.0599(10) 0.0605(11) 0.0366(9) -0.0123(10) 0.0042(8) 0.0014(8)
C6 0.0459(9) 0.0596(11) 0.0419(10) -0.0100(9) 0.0120(8) -0.0054(9)
C7 0.0380(8) 0.0463(9) 0.0397(9) 0.0002(8) 0.0041(7) -0.0050(7)
C8 0.0570(10) 0.0449(10) 0.0421(10) 0.0012(8) 0.0132(8) 0.0047(8)
C9 0.0563(10) 0.0429(10) 0.0418(9) 0.0005(8) 0.0117(8) 0.0028(8)
C10 0.0590(11) 0.0570(11) 0.0394(9) 0.0060(9) 0.0014(8) 0.0046(9)
C11 0.0887(15) 0.0614(14) 0.0387(10) 0.0034(12) 0.0127(10) 0.0042(9)
C12 0.0648(12) 0.0730(14) 0.0691(15) 0.0167(11) 0.0189(11) -0.0071(12)
C13 0.0669(12) 0.0546(11) 0.0468(12) 0.0166(10) 0.0080(9) 0.0044(9)

loop_
_atom_site_label
_atom_site_fract_x
_atom_site_fract_y
_atom_site_fract_z
_atom_site_U_iso_or_equiv
_atom_site_thermal_displace_type
_atom_site_calc_flag
_atom_site_refinement_flags
_atom_site_occupancy
_atom_site_type_symbol
O1 0.3334(2) 0.19432(19) 0.96858(13) 0.0649(5) Uani . . 1.000 O
N1 1.2248(2) 0.0268(2) 0.44317(14) 0.0535(5) Uani . . 1.000 N
N2 0.9024(2) 0.01707(17) 0.51502(12) 0.0430(4) Uani . . 1.000 N
N3 0.5095(2) 0.11827(16) 0.74370(12) 0.0416(4) Uani . . 1.000 N
C1 1.1092(3) -0.0093(2) 0.53380(17) 0.0518(6) Uani . . 1.000 C
C2 0.8796(2) 0.0790(2) 0.40029(14) 0.0383(5) Uani . . 1.000 C
C3 0.7060(3) 0.1304(2) 0.33417(15) 0.0435(5) Uani . . 1.000 C
C4 0.7399(3) 0.1857(2) 0.22039(16) 0.0496(6) Uani . . 1.000 C
C5 0.9398(3) 0.1876(3) 0.17431(16) 0.0523(6) Uani . . 1.000 C
C6 1.1111(3) 0.1359(2) 0.24000(15) 0.0489(6) Uani . . 1.000 C
C7 1.0810(2) 0.0817(2) 0.35674(15) 0.0413(5) Uani . . 1.000 C
C8 0.7373(3) -0.0082(2) 0.59989(16) 0.0477(6) Uani . . 1.000 C
C9 0.6672(3) 0.1409(2) 0.65393(16) 0.0467(6) Uani . . 1.000 C
C10 0.6005(3) 0.0664(2) 0.85912(16) 0.0518(6) Uani . . 1.000 C
C11 0.4345(4) 0.0528(3) 0.95016(17) 0.0627(8) Uani . . 1.000 C
C12 0.2407(4) 0.2436(3) 0.8578(2) 0.0685(8) Uani . . 1.000 C
C13 0.3985(3) 0.2615(3) 0.76244(18) 0.0560(7) Uani . . 1.000 C
H1 1.16530 -0.05000 0.60560 0.0620 Uiso calc R 1.000 H
H3 0.57290 0.12770 0.36490 0.0520 Uiso calc R 1.000 H
H4 0.62740 0.22270 0.17320 0.0600 Uiso calc R 1.000 H
H5 0.95690 0.22500 0.09680 0.0630 Uiso calc R 1.000 H
H6 1.24340 0.13670 0.20810 0.0590 Uiso calc R 1.000 H
H8A 0.78840 -0.07600 0.66390 0.0570 Uiso calc R 1.000 H
H8B 0.61890 -0.05760 0.55840 0.0570 Uiso calc R 1.000 H
H9A 0.78740 0.19260 0.69150 0.0560 Uiso calc R 1.000 H
H9B 0.61020 0.20650 0.59010 0.0560 Uiso calc R 1.000 H
H10A 0.70650 0.13870 0.88780 0.0620 Uiso calc R 1.000 H
H10B 0.66720 -0.03230 0.84890 0.0620 Uiso calc R 1.000 H
H11A 0.33180 -0.02260 0.92260 0.0750 Uiso calc R 1.000 H
H11B 0.49740 0.01720 1.02620 0.0750 Uiso calc R 1.000 H
H12A 0.17120 0.34100 0.86960 0.0820 Uiso calc R 1.000 H
H12B 0.13550 0.16980 0.83070 0.0820 Uiso calc R 1.000 H
H13A 0.32820 0.29310 0.68730 0.0670 Uiso calc R 1.000 H
H13B 0.49800 0.34080 0.78650 0.0670 Uiso calc R 1.000 H

loop_
_atom_type_symbol
_atom_type_description
_atom_type_scat_dispersion_real
_atom_type_scat_dispersion_imag
_atom_type_scat_source
O O 0.0106 0.0060 'International Tables Vol C Tables 4.2.6.8 and 6.1.1.4'
N N 0.0061 0.0033 'International Tables Vol C Tables 4.2.6.8 and 6.1.1.4'
H H 0.0000 0.0000 'International Tables Vol C Tables 4.2.6.8 and 6.1.1.4'
C C 0.0033 0.0016 'International Tables Vol C Tables 4.2.6.8 and 6.1.1.4'

loop_
_geom_angle_atom_site_label_1
_geom_angle_atom_site_label_2
_geom_angle_atom_site_label_3
_geom_angle
_geom_angle_publ_flag
C11 O1 C12 108.63(16) yes
C1 N1 C7 103.54(13) yes
C1 N2 C2 105.90(13) yes
C1 N2 C8 127.21(15) yes
C2 N2 C8 126.85(13) yes
C9 N3 C10 112.27(13) yes
C9 N3 C13 109.63(14) yes
C10 N3 C13 108.72(14) yes
N1 C1 N2 114.88(16) yes
N2 C2 C3 131.85(14) yes
N2 C2 C7 105.12(13) yes
C3 C2 C7 123.03(15) no
C2 C3 C4 116.58(17) no
C3 C4 C5 121.38(18) no
C4 C5 C6 121.80(17) no
C5 C6 C7 117.84(16) no
N1 C7 C2 110.55(14) yes
N1 C7 C6 130.09(14) yes
C2 C7 C6 119.36(15) no
N2 C8 C9 111.14(15) yes
N3 C9 C8 112.30(14) yes
N3 C10 C11 110.35(16) yes
O1 C11 C10 111.67(18) yes
O1 C12 C13 112.03(19) yes
N3 C13 C12 110.94(19) yes
N1 C1 H1 122.56 no
N2 C1 H1 122.56 no
C2 C3 H3 121.71 no
C4 C3 H3 121.71 no
C3 C4 H4 119.35 no
C5 C4 H4 119.27 no
C4 C5 H5 119.11 no
C6 C5 H5 119.09 no
C5 C6 H6 121.09 no
C7 C6 H6 121.07 no
N2 C8 H8A 109.44 no
N2 C8 H8B 109.41 no
C9 C8 H8A 109.38 no
C9 C8 H8B 109.41 no
H8A C8 H8B 108.00 no
N3 C9 H9A 109.12 no
N3 C9 H9B 109.15 no
C8 C9 H9A 109.16 no
C8 C9 H9B 109.15 no
H9A C9 H9B 107.86 no
N3 C10 H10A 109.57 no
N3 C10 H10B 109.58 no
C11 C10 H10A 109.60 no
C11 C10 H10B 109.60 no
H10A C10 H10B 108.10 no
O1 C11 H11A 109.28 no
O1 C11 H11B 109.27 no
C10 C11 H11A 109.30 no
C10 C11 H11B 109.30 no
H11A C11 H11B 107.94 no
O1 C12 H12A 109.17 no
O1 C12 H12B 109.23 no
C13 C12 H12A 109.22 no
C13 C12 H12B 109.21 no
H12A C12 H12B 107.89 no
N3 C13 H13A 109.43 no
N3 C13 H13B 109.45 no
C12 C13 H13A 109.48 no
C12 C13 H13B 109.47 no
H13A C13 H13B 108.02 no

loop_
_geom_bond_atom_site_label_1
_geom_bond_atom_site_label_2
_geom_bond_distance
_geom_bond_publ_flag
O1 C11 1.412(3) yes
O1 C12 1.409(3) yes
N1 C1 1.310(2) yes
N1 C7 1.386(2) yes
N2 C1 1.350(2) yes
N2 C2 1.384(2) yes
N2 C8 1.459(2) yes
N3 C9 1.459(2) yes
N3 C10 1.456(2) yes
N3 C13 1.456(3) yes
C2 C3 1.380(2) no
C2 C7 1.3940(19) no
C3 C4 1.376(2) no
C4 C5 1.396(3) no
C5 C6 1.367(3) no
C6 C7 1.399(2) no
C8 C9 1.508(3) no
C10 C11 1.499(3) no
C12 C13 1.499(3) no
C1 H1 0.9301 no
C3 H3 0.9300 no
C4 H4 0.9299 no
C5 H5 0.9298 no
C6 H6 0.9303 no
C8 H8A 0.9701 no
C8 H8B 0.9706 no
C9 H9A 0.9703 no
C9 H9B 0.9695 no
C10 H10A 0.9699 no
C10 H10B 0.9695 no
C11 H11A 0.9699 no
C11 H11B 0.9701 no
C12 H12A 0.9701 no
C12 H12B 0.9699 no
C13 H13A 0.9703 no
C13 H13B 0.9698 no

loop_
_geom_contact_atom_site_label_1
_geom_contact_atom_site_label_2
_geom_contact_distance
_geom_contact_site_symmetry_2
_geom_contact_publ_flag
O1 N3 2.856(2) . no
O1 C6 3.418(2) 1_456 no
O1 H4 2.8972 1_556 no
O1 H5 2.8582 1_456 no
O1 H6 2.7858 1_456 no
N3 O1 2.856(2) . no
N1 H3 2.5770 1_655 no
N1 H8B 2.8744 1_655 no
C3 C9 3.565(2) . no
C3 C13 3.448(3) 2_646 no
C6 O1 3.418(2) 1_654 no
C9 C3 3.565(2) . no
C13 C3 3.448(3) 2_656 no
C2 H13A 2.9701 2_646 no
C2 H9B 2.9883 . no
C3 H8B 3.0484 . no
C3 H1 2.9747 2_756 no
C3 H13A 2.9590 2_646 no
C3 H9B 3.0015 . no
C4 H11A 3.0228 2_656 no
C4 H1 3.0509 2_756 no
C4 H11B 2.9878 1_554 no
C6 H8A 2.7940 2_756 no
C8 H10B 2.8228 . no
C8 H3 3.0123 . no
C10 H8A 2.8078 . no
C11 H4 3.0956 1_556 no
C13 H11A 3.0882 . no
H1 H8A 2.5310 . no
H1 C3 2.9747 2_746 no
H1 C4 3.0509 2_746 no
H3 N1 2.5770 1_455 no
H3 C8 3.0123 . no
H3 H9B 2.5912 . no
H4 O1 2.8972 1_554 no
H4 C11 3.0956 1_554 no
H4 H11B 2.5395 1_554 no
H4 H11A 2.4807 2_656 no
H5 O1 2.8582 1_654 no
H6 O1 2.7858 1_654 no
H8A C10 2.8078 . no
H8A H1 2.5310 . no
H8A H10B 2.2545 . no
H8A C6 2.7940 2_746 no
H8B N1 2.8744 1_455 no
H8B C3 3.0484 . no
H9A H10A 2.3059 . no
H9A H13B 2.5228 . no
H9B C2 2.9883 . no
H9B C3 3.0015 . no
H9B H3 2.5912 . no
H9B H13A 2.2678 . no
H9B H13B 2.5993 . no
H10A H9A 2.3059 . no
H10A H13B 2.4544 . no
H10B C8 2.8228 . no
H10B H8A 2.2545 . no
H11A C13 3.0882 . no
H11A H12B 2.3077 . no
H11A C4 3.0228 2_646 no
H11A H4 2.4807 2_646 no
H11B C4 2.9878 1_556 no
H11B H4 2.5395 1_556 no
H11B H13B 2.5836 2_647 no
H12B H11A 2.3077 . no
H13A H9B 2.2678 . no
H13A C2 2.9701 2_656 no
H13A C3 2.9590 2_656 no
H13B H9A 2.5228 . no
H13B H9B 2.5993 . no
H13B H10A 2.4544 . no
H13B H11B 2.5836 2_657 no

loop_
_geom_hbond_atom_site_label_D
_geom_hbond_atom_site_label_H
_geom_hbond_atom_site_label_A
_geom_hbond_site_symmetry_A
_geom_hbond_distance_DH
_geom_hbond_distance_HA
_geom_hbond_distance_DA
_geom_hbond_angle_DHA
_geom_hbond_publ_flag
C3 H3 N1 1_455 0.93 2.58 3.471(2) 161 yes

loop_
_geom_torsion_atom_site_label_1
_geom_torsion_atom_site_label_2
_geom_torsion_atom_site_label_3
_geom_torsion_atom_site_label_4
_geom_torsion
_geom_torsion_publ_flag
C11 O1 C12 C13 -58.7(2) no
C12 O1 C11 C10 59.7(2) no
C1 N1 C7 C6 -179.19(19) no
C1 N1 C7 C2 1.0(2) no
C7 N1 C1 N2 -0.1(2) no
C8 N2 C2 C3 -1.1(3) no
C2 N2 C8 C9 -73.7(2) no
C2 N2 C1 N1 -0.8(2) no
C8 N2 C1 N1 -178.46(16) no
C1 N2 C2 C3 -178.71(19) no
C1 N2 C2 C7 1.37(18) no
C8 N2 C2 C7 179.01(16) no
C1 N2 C8 C9 103.5(2) no
C10 N3 C13 C12 -54.8(2) no
C10 N3 C9 C8 78.05(18) no
C13 N3 C9 C8 -161.00(15) no
C9 N3 C10 C11 177.00(16) no
C13 N3 C10 C11 55.5(2) no
C9 N3 C13 C12 -177.82(16) no
N2 C2 C3 C4 -179.78(18) no
N2 C2 C7 N1 -1.5(2) no
C3 C2 C7 C6 -1.3(3) no
C3 C2 C7 N1 178.56(17) no
N2 C2 C7 C6 178.67(15) no
C7 C2 C3 C4 0.1(3) no
C2 C3 C4 C5 0.8(3) no
C3 C4 C5 C6 -0.5(3) no
C4 C5 C6 C7 -0.7(3) no
C5 C6 C7 N1 -178.3(2) no
C5 C6 C7 C2 1.5(3) no
N2 C8 C9 N3 -177.12(14) no
N3 C10 C11 O1 -59.5(2) no
O1 C12 C13 N3 57.8(2) no

loop_
_cod_related_entry_id
_cod_related_entry_database
_cod_related_entry_code
1 ChemSpider 674677
